data_4030877
loop_
_publ_author_name
'Wei, Ai-Jia'
'Nie, Jing'
'Zheng, Yan'
'Ma, Jun-An'

_publ_section_title
;
 Ni-Catalyzed Highly Chemo-, Regio-, and Enantioselective Decarboxylative
 Aldol Reaction of \b,\g-Unsaturated \a-Ketoesters with \b-Ketoacids.
;
_journal_issue 8
_journal_name_full 'The Journal of organic chemistry'
_journal_page_first 3766
_journal_page_last 3776
_journal_paper_doi 10.1021/jo502741z
_journal_volume 80
_journal_year 2015
_chemical_formula_sum 'C18 H15 Br O3'
_chemical_formula_weight 359.21
_chemical_name_systematic
; 
 ? 
;
_space_group_IT_number 4
_symmetry_cell_setting monoclinic
_symmetry_space_group_name_Hall 'P 2yb'
_symmetry_space_group_name_H-M 'P 1 21 1'
_atom_sites_solution_hydrogens geom
_atom_sites_solution_primary direct
_atom_sites_solution_secondary difmap
_audit_creation_method SHELXL-97
_cell_angle_alpha 90.00
_cell_angle_beta 92.845(9)
_cell_angle_gamma 90.00
_cell_formula_units_Z 2
_cell_length_a 5.830(5)
_cell_length_b 8.288(8)
_cell_length_c 16.725(16)
_cell_measurement_reflns_used 1145
_cell_measurement_temperature 294(2)
_cell_measurement_theta_max 27.4
_cell_measurement_theta_min 3.5
_cell_volume 807.1(13)
_computing_cell_refinement CRYSTALCLEAR
_computing_data_collection CRYSTALCLEAR
_computing_data_reduction CRYSTALCLEAR
_computing_molecular_graphics 'Bruker SHELXTL'
_computing_publication_material 'Bruker SHELXTL'
_computing_structure_refinement 'SHELXL-97 (Sheldrick, 1997)'
_computing_structure_solution 'SHELXS-97 (Sheldrick, 1990)'
_diffrn_ambient_temperature 294(2)
_diffrn_detector_area_resol_mean 13.6612
_diffrn_measured_fraction_theta_full 0.993
_diffrn_measured_fraction_theta_max 0.993
_diffrn_measurement_device_type 'Rigaku Mercury375R'
_diffrn_measurement_method 'profile data from \w-scans'
_diffrn_radiation_monochromator graphite
_diffrn_radiation_source 'fine-focus sealed tube'
_diffrn_radiation_type MoK\a
_diffrn_radiation_wavelength 0.71073
_diffrn_reflns_av_R_equivalents 0.0853
_diffrn_reflns_av_sigmaI/netI 0.0908
_diffrn_reflns_limit_h_max 7
_diffrn_reflns_limit_h_min -7
_diffrn_reflns_limit_k_max 10
_diffrn_reflns_limit_k_min -10
_diffrn_reflns_limit_l_max 20
_diffrn_reflns_limit_l_min -20
_diffrn_reflns_number 7846
_diffrn_reflns_theta_full 26.50
_diffrn_reflns_theta_max 26.50
_diffrn_reflns_theta_min 3.46
_exptl_absorpt_coefficient_mu 2.556
_exptl_absorpt_correction_T_max 0.8026
_exptl_absorpt_correction_T_min 0.6159
_exptl_absorpt_correction_type multi-scan
_exptl_crystal_colour COLORLESS
_exptl_crystal_density_diffrn 1.478
_exptl_crystal_density_method 'not measured'
_exptl_crystal_description BLOCK
_exptl_crystal_F_000 364
_exptl_crystal_size_max 0.21
_exptl_crystal_size_mid 0.17
_exptl_crystal_size_min 0.09
_refine_diff_density_max 0.414
_refine_diff_density_min -0.346
_refine_diff_density_rms 0.056
_refine_ls_abs_structure_details 'Flack H D (1983), Acta Cryst. A39, 876-881'
_refine_ls_abs_structure_Flack 0.013(12)
_refine_ls_extinction_method none
_refine_ls_goodness_of_fit_ref 0.846
_refine_ls_hydrogen_treatment constr
_refine_ls_matrix_type full
_refine_ls_number_parameters 199
_refine_ls_number_reflns 3314
_refine_ls_number_restraints 2
_refine_ls_restrained_S_all 0.845
_refine_ls_R_factor_all 0.0683
_refine_ls_R_factor_gt 0.0442
_refine_ls_shift/su_max 0.001
_refine_ls_shift/su_mean 0.000
_refine_ls_structure_factor_coef Fsqd
_refine_ls_weighting_details 'calc w=1/[\s^2^(Fo^2^)+(0.0438P)^2^+0.0000P] where P=(Fo^2^+2Fc^2^)/3'
_refine_ls_weighting_scheme calc
_refine_ls_wR_factor_gt 0.0989
_refine_ls_wR_factor_ref 0.1080
_reflns_number_gt 1947
_reflns_number_total 3314
_reflns_threshold_expression >2sigma(I)
_cod_data_source_file jo502741z_si_002.cif
_cod_data_source_block 140113a
_cod_depositor_comments
;
The following automatic conversions were performed:

'_symmetry_cell_setting' value 'MONOCLINIC' changed to 'monoclinic'
according to
/usr/data/users/saulius/crontab/automatic-downloads/rss-feeds/ACS/lib/dictionaries/cif_core.dic
dictionary named 'cif_core.dic' version 2.4.2 from 2011-04-26.

'_exptl_absorpt_correction_type' value 'MULTI-SCAN' changed to
'multi-scan' according to
/usr/data/users/saulius/crontab/automatic-downloads/rss-feeds/ACS/lib/dictionaries/cif_core.dic
dictionary named 'cif_core.dic' version 2.4.2 from 2011-04-26.

'_refine_ls_hydrogen_treatment' value 'CONSTR' changed to 'constr'
according to
/usr/data/users/saulius/crontab/automatic-downloads/rss-feeds/ACS/lib/dictionaries/cif_core.dic
dictionary named 'cif_core.dic' version 2.4.2 from 2011-04-26.

Automatic conversion script
Id: cif_fix_values 3105 2015-03-04 15:46:00Z robertas 

 Adding full bibliography for 4030877.cif.
;
_cod_original_cell_volume 807.0(13)
_cod_original_sg_symbol_H-M P2(1)
_cod_database_code 4030877

loop_
_symmetry_equiv_pos_as_xyz
'x, y, z'
'-x, y+1/2, -z'

loop_
_atom_site_label
_atom_site_type_symbol
_atom_site_fract_x
_atom_site_fract_y
_atom_site_fract_z
_atom_site_U_iso_or_equiv
_atom_site_adp_type
_atom_site_occupancy
_atom_site_symmetry_multiplicity
_atom_site_calc_flag
_atom_site_refinement_flags
C1 C 0.0509(9) 0.5894(6) 0.6370(2) 0.0698(12) Uani 1 1 d .
C2 C -0.1335(9) 0.6842(6) 0.6555(3) 0.0734(13) Uani 1 1 d .
H2 H -0.2466 0.7099 0.6163 0.088 Uiso 1 1 calc R
C3 C -0.1482(7) 0.7407(6) 0.7329(2) 0.0614(11) Uani 1 1 d .
H3 H -0.2742 0.8030 0.7454 0.074 Uiso 1 1 calc R
C4 C 0.0185(7) 0.7075(4) 0.7919(2) 0.0464(9) Uani 1 1 d .
C5 C 0.2036(7) 0.6130(5) 0.7707(2) 0.0572(10) Uani 1 1 d .
H5 H 0.3195 0.5886 0.8090 0.069 Uiso 1 1 calc R
C6 C 0.2178(8) 0.5546(5) 0.6935(2) 0.0601(11) Uani 1 1 d .
H6 H 0.3423 0.4914 0.6805 0.072 Uiso 1 1 calc R
C7 C -0.0053(7) 0.7660(4) 0.8730(2) 0.0460(9) Uani 1 1 d .
H7 H -0.1427 0.8176 0.8828 0.055 Uiso 1 1 calc R
C8 C 0.1441(6) 0.7544(4) 0.9337(2) 0.0434(8) Uani 1 1 d .
H8 H 0.2847 0.7069 0.9245 0.052 Uiso 1 1 calc R
C9 C 0.1069(6) 0.8114(4) 1.0166(2) 0.0406(8) Uani 1 1 d .
C10 C 0.1646(6) 0.6906(4) 1.08301(19) 0.0428(8) Uani 1 1 d .
H10A H 0.0347 0.6212 1.0925 0.051 Uiso 1 1 calc R
H10B H 0.2954 0.6244 1.0706 0.051 Uiso 1 1 calc R
C11 C 0.2208(6) 0.7993(4) 1.1545(2) 0.0416(8) Uani 1 1 d .
H11 H 0.0769 0.8362 1.1762 0.050 Uiso 1 1 calc R
C12 C 0.2697(6) 0.9510(4) 1.0425(2) 0.0425(8) Uani 1 1 d .
C13 C 0.3700(6) 0.7288(4) 1.2210(2) 0.0461(9) Uani 1 1 d .
C14 C 0.5744(7) 0.6493(5) 1.2051(2) 0.0594(11) Uani 1 1 d .
H14 H 0.6203 0.6413 1.1527 0.071 Uiso 1 1 calc R
C15 C 0.7058(9) 0.5840(6) 1.2660(3) 0.0811(14) Uani 1 1 d .
H15 H 0.8440 0.5341 1.2554 0.097 Uiso 1 1 calc R
C16 C 0.6360(12) 0.5909(7) 1.3434(4) 0.0954(18) Uani 1 1 d .
H16 H 0.7246 0.5438 1.3849 0.115 Uiso 1 1 calc R
C17 C 0.4370(12) 0.6668(8) 1.3586(3) 0.0937(18) Uani 1 1 d .
H17 H 0.3900 0.6726 1.4109 0.112 Uiso 1 1 calc R
C18 C 0.3054(9) 0.7345(6) 1.2984(2) 0.0681(12) Uani 1 1 d .
H18 H 0.1690 0.7856 1.3100 0.082 Uiso 1 1 calc R
Br1 Br 0.06707(13) 0.50334(11) 0.53298(3) 0.1191(3) Uani 1 1 d .
O1 O 0.3355(4) 0.9379(3) 1.11878(14) 0.0491(6) Uani 1 1 d .
O2 O 0.3328(4) 1.0599(3) 1.00165(15) 0.0523(7) Uani 1 1 d .
O3 O -0.1171(4) 0.8780(3) 1.02476(15) 0.0484(6) Uani 1 1 d D
H3A H -0.2229 0.8082 1.0174 0.073 Uiso 1 1 d RD

loop_
_atom_site_aniso_label
_atom_site_aniso_U_11
_atom_site_aniso_U_22
_atom_site_aniso_U_33
_atom_site_aniso_U_23
_atom_site_aniso_U_13
_atom_site_aniso_U_12
C1 0.085(3) 0.073(3) 0.052(2) 0.000(2) 0.010(3) -0.009(3)
C2 0.072(3) 0.091(4) 0.055(2) 0.012(2) -0.022(2) 0.002(3)
C3 0.054(3) 0.067(3) 0.063(3) 0.002(2) -0.006(2) 0.002(2)
C4 0.051(2) 0.041(2) 0.0464(19) 0.0051(15) -0.0049(18) -0.0042(17)
C5 0.057(2) 0.059(3) 0.054(2) 0.0027(19) -0.008(2) 0.007(2)
C6 0.066(3) 0.063(3) 0.051(2) 0.0013(17) 0.000(2) 0.004(2)
C7 0.051(2) 0.033(2) 0.054(2) 0.0027(15) -0.0012(19) 0.0019(15)
C8 0.040(2) 0.039(2) 0.0507(19) 0.0029(15) 0.0031(18) 0.0028(15)
C9 0.0371(19) 0.034(2) 0.050(2) 0.0052(14) -0.0040(17) 0.0034(14)
C10 0.041(2) 0.040(2) 0.047(2) 0.0007(15) -0.0038(17) 0.0015(15)
C11 0.044(2) 0.038(2) 0.0427(19) -0.0026(15) 0.0028(17) -0.0004(15)
C12 0.0373(19) 0.034(2) 0.056(2) -0.0003(16) -0.0036(17) 0.0032(14)
C13 0.051(2) 0.040(2) 0.0473(19) -0.0040(15) 0.0016(18) -0.0074(16)
C14 0.054(3) 0.068(3) 0.056(2) -0.0020(19) -0.003(2) 0.012(2)
C15 0.075(3) 0.072(3) 0.093(4) 0.004(3) -0.025(3) 0.019(3)
C16 0.105(5) 0.091(4) 0.086(4) 0.028(3) -0.039(4) -0.012(3)
C17 0.107(5) 0.130(5) 0.043(2) 0.014(3) -0.005(3) -0.020(4)
C18 0.071(3) 0.083(3) 0.051(2) -0.007(2) 0.008(2) -0.007(2)
Br1 0.1578(7) 0.1482(6) 0.0506(2) -0.0116(3) -0.0005(3) 0.0186(5)
O1 0.0529(16) 0.0395(15) 0.0544(14) -0.0017(10) -0.0038(13) -0.0061(11)
O2 0.0462(15) 0.0433(17) 0.0673(16) 0.0089(12) 0.0023(13) -0.0025(11)
O3 0.0397(14) 0.0411(14) 0.0638(16) -0.0028(12) -0.0024(12) 0.0002(11)

loop_
_atom_type_symbol
_atom_type_description
_atom_type_scat_dispersion_real
_atom_type_scat_dispersion_imag
_atom_type_scat_source
C C 0.0033 0.0016 'International Tables Vol C Tables 4.2.6.8 and 6.1.1.4'
H H 0.0000 0.0000 'International Tables Vol C Tables 4.2.6.8 and 6.1.1.4'
O O 0.0106 0.0060 'International Tables Vol C Tables 4.2.6.8 and 6.1.1.4'
Br Br -0.2901 2.4595 'International Tables Vol C Tables 4.2.6.8 and 6.1.1.4'

loop_
_geom_angle_atom_site_label_1
_geom_angle_atom_site_label_2
_geom_angle_atom_site_label_3
_geom_angle
C6 C1 C2 120.5(4)
C6 C1 Br1 119.7(4)
C2 C1 Br1 119.8(4)
C1 C2 C3 119.1(4)
C1 C2 H2 120.4
C3 C2 H2 120.4
C4 C3 C2 121.9(4)
C4 C3 H3 119.0
C2 C3 H3 119.0
C3 C4 C5 117.1(4)
C3 C4 C7 120.4(4)
C5 C4 C7 122.5(3)
C6 C5 C4 121.2(4)
C6 C5 H5 119.4
C4 C5 H5 119.4
C1 C6 C5 120.1(4)
C1 C6 H6 119.9
C5 C6 H6 119.9
C8 C7 C4 127.6(4)
C8 C7 H7 116.2
C4 C7 H7 116.2
C7 C8 C9 125.3(3)
C7 C8 H8 117.4
C9 C8 H8 117.4
O3 C9 C8 112.7(3)
O3 C9 C10 110.8(3)
C8 C9 C10 115.7(3)
O3 C9 C12 103.6(3)
C8 C9 C12 112.5(3)
C10 C9 C12 100.3(3)
C11 C10 C9 102.4(3)
C11 C10 H10A 111.3
C9 C10 H10A 111.3
C11 C10 H10B 111.3
C9 C10 H10B 111.3
H10A C10 H10B 109.2
O1 C11 C13 110.4(3)
O1 C11 C10 103.2(3)
C13 C11 C10 116.6(3)
O1 C11 H11 108.8
C13 C11 H11 108.8
C10 C11 H11 108.8
O2 C12 O1 122.0(3)
O2 C12 C9 127.2(3)
O1 C12 C9 110.8(3)
C18 C13 C14 118.3(4)
C18 C13 C11 120.9(4)
C14 C13 C11 120.8(3)
C15 C14 C13 120.0(4)
C15 C14 H14 120.0
C13 C14 H14 120.0
C14 C15 C16 120.5(5)
C14 C15 H15 119.8
C16 C15 H15 119.8
C17 C16 C15 119.4(5)
C17 C16 H16 120.3
C15 C16 H16 120.3
C16 C17 C18 120.7(5)
C16 C17 H17 119.7
C18 C17 H17 119.7
C17 C18 C13 121.1(5)
C17 C18 H18 119.4
C13 C18 H18 119.4
C12 O1 C11 109.9(3)
C9 O3 H3A 112.5

loop_
_geom_bond_atom_site_label_1
_geom_bond_atom_site_label_2
_geom_bond_distance
C1 C6 1.353(6)
C1 C2 1.379(7)
C1 Br1 1.888(5)
C2 C3 1.383(6)
C2 H2 0.9300
C3 C4 1.379(6)
C3 H3 0.9300
C4 C5 1.394(6)
C4 C7 1.453(5)
C5 C6 1.384(6)
C5 H5 0.9300
C6 H6 0.9300
C7 C8 1.309(5)
C7 H7 0.9300
C8 C9 1.490(5)
C8 H8 0.9300
C9 O3 1.431(4)
C9 C10 1.520(5)
C9 C12 1.545(5)
C10 C11 1.520(5)
C10 H10A 0.9700
C10 H10B 0.9700
C11 O1 1.470(4)
C11 C13 1.496(5)
C11 H11 0.9800
C12 O2 1.200(4)
C12 O1 1.318(4)
C13 C18 1.367(5)
C13 C14 1.399(6)
C14 C15 1.357(6)
C14 H14 0.9300
C15 C16 1.379(8)
C15 H15 0.9300
C16 C17 1.355(8)
C16 H16 0.9300
C17 C18 1.357(8)
C17 H17 0.9300
C18 H18 0.9300
O3 H3A 0.8500

loop_
_geom_torsion_atom_site_label_1
_geom_torsion_atom_site_label_2
_geom_torsion_atom_site_label_3
_geom_torsion_atom_site_label_4
_geom_torsion
C6 C1 C2 C3 -1.3(8)
Br1 C1 C2 C3 177.3(4)
C1 C2 C3 C4 1.2(7)
C2 C3 C4 C5 -0.4(6)
C2 C3 C4 C7 -178.6(4)
C3 C4 C5 C6 -0.3(6)
C7 C4 C5 C6 177.8(4)
C2 C1 C6 C5 0.6(7)
Br1 C1 C6 C5 -178.0(3)
C4 C5 C6 C1 0.2(7)
C3 C4 C7 C8 -174.8(4)
C5 C4 C7 C8 7.1(6)
C4 C7 C8 C9 -177.6(3)
C7 C8 C9 O3 1.8(5)
C7 C8 C9 C10 130.7(4)
C7 C8 C9 C12 -114.9(4)
O3 C9 C10 C11 -76.2(3)
C8 C9 C10 C11 153.9(3)
C12 C9 C10 C11 32.7(3)
C9 C10 C11 O1 -35.7(3)
C9 C10 C11 C13 -156.9(3)
O3 C9 C12 O2 -84.7(4)
C8 C9 C12 O2 37.3(5)
C10 C9 C12 O2 160.8(3)
O3 C9 C12 O1 95.0(3)
C8 C9 C12 O1 -143.0(3)
C10 C9 C12 O1 -19.5(3)
O1 C11 C13 C18 114.3(4)
C10 C11 C13 C18 -128.4(4)
O1 C11 C13 C14 -68.4(4)
C10 C11 C13 C14 48.9(5)
C18 C13 C14 C15 -1.6(7)
C11 C13 C14 C15 -179.0(4)
C13 C14 C15 C16 2.0(8)
C14 C15 C16 C17 -1.5(9)
C15 C16 C17 C18 0.6(10)
C16 C17 C18 C13 -0.3(9)
C14 C13 C18 C17 0.8(7)
C11 C13 C18 C17 178.2(5)
O2 C12 O1 C11 176.6(3)
C9 C12 O1 C11 -3.1(4)
C13 C11 O1 C12 150.0(3)
C10 C11 O1 C12 24.7(4)
